data_7134432
loop_
_publ_author_name
'Drushliak, Viktoriia'
'Szafra\'nski, Marek'

_publ_section_title
;
 Effect of pressure and temperature on the structure and optical
 properties of two-dimensional lead iodide perovskites
;
_journal_issue 44
_journal_name_full 'Chemical Communications'
_journal_page_first 8019
_journal_page_last 8022
_journal_paper_doi 10.1039/D5CC01232E
_journal_volume 61
_journal_year 2025
_chemical_formula_sum 'C H6 Cs I4 N3 Pb'
_chemical_formula_weight 907.79
_chemical_name_systematic 'Cesium guanidinium lead tetraiodide'
_space_group_crystal_system orthorhombic
_space_group_IT_number 58
_space_group_name_Hall '-P 2 2n'
_space_group_name_H-M_alt 'P n n m'
_atom_sites_solution_hydrogens geom
_atom_sites_solution_primary heavy
_audit_creation_date 2025-02-26
_audit_creation_method
;
Olex2 1.5
(compiled 2023.03.06 svn.rbb2c1857 for OlexSys, GUI svn.r6748)
;
_audit_update_record
;
2025-03-03 deposited with the CCDC.	2025-04-23 downloaded from the CCDC.
;
_cell_angle_alpha 90
_cell_angle_beta 90
_cell_angle_gamma 90
_cell_formula_units_Z 8
_cell_length_a 17.29(3)
_cell_length_b 11.9193(6)
_cell_length_c 11.5884(7)
_cell_measurement_pressure 4740000(30000)
_cell_measurement_reflns_used 1786
_cell_measurement_temperature 293(2)
_cell_measurement_theta_max 27.8870
_cell_measurement_theta_min 2.4480
_cell_volume 2388(4)
_computing_cell_refinement 'CrysAlisPro 1.171.40.53 (Rigaku OD, 2019)'
_computing_data_collection 'CrysAlisPro 1.171.40.53 (Rigaku OD, 2019)'
_computing_data_reduction 'CrysAlisPro 1.171.40.53 (Rigaku OD, 2019)'
_computing_molecular_graphics 'Olex2 1.5 (Dolomanov et al., 2009)'
_computing_publication_material 'Olex2 1.5 (Dolomanov et al., 2009)'
_computing_structure_refinement 'SHELXL 2019/2 (Sheldrick, 2015)'
_computing_structure_solution 'SHELXS  (Sheldrick, 2008)'
_diffrn_ambient_temperature 293(2)
_diffrn_detector 'CCD plate'
_diffrn_detector_area_resol_mean 10.3200
_diffrn_detector_type Atlas
_diffrn_measured_fraction_theta_full 0.226
_diffrn_measured_fraction_theta_max 0.178
_diffrn_measurement_details
;
List of Runs (angles in degrees, time in seconds):

  # Type    Start    End  Width  t~exp~   \w     \q     \k     \f   Frames
#--------------------------------------------------------------------------
  1  \f    -35.00  19.60   0.65   60.00   0.00 -30.00   0.00    --    84
  2  \f    140.00 199.80   0.65   60.00   0.00 -30.00   0.00    --    92
  3  \f    160.00 216.55   0.65   60.00   0.00  30.00   0.00    --    87
  4  \f    -20.00  34.60   0.65   60.00   0.00  30.00   0.00    --    84
  5  \w    -24.00  23.45   0.65   60.00    --   30.00  39.46 -12.90   73
  6  \w    -24.00  23.45   0.65   60.00    --   30.00  39.46 167.10   73
  7  \w    -50.00   9.80   0.65   60.00    --  -30.00  39.46 167.10   92
  8  \w    -50.00   9.80   0.65   60.00    --  -30.00  39.46 -12.90   92
  9  \w    -64.00  -8.10   0.65   60.00    --  -30.00  81.40 -28.90   86
 10  \w    -64.00  -8.10   0.65   60.00    --  -30.00  81.40 151.10   86
 11  \w    -19.00   7.65   0.65   60.00    --   30.00  81.40 151.10   41
 12  \w    -19.00   7.65   0.65   60.00    --   30.00  81.40 -28.90   41
 13  \w    -43.00 -21.55   0.65   60.00    --   30.00 134.60 -56.90   33
 14  \w    -43.00 -21.55   0.65   60.00    --   30.00 134.60 123.10   33
 15  \w    -90.00 -36.05   0.65   60.00    --  -30.00 134.60 123.10   83
 16  \w    -90.00 -36.05   0.65   60.00    --  -30.00 134.60 -56.90   83
;
_diffrn_measurement_device 'four-circle diffractometer'
_diffrn_measurement_device_type 'Xcalibur, Atlas, Gemini ultra'
_diffrn_measurement_method '\w and \f scans'
_diffrn_orient_matrix_type 'CrysAlisPro convention (1999,Acta A55,543-557)'
_diffrn_orient_matrix_UB_11 0.0403808000
_diffrn_orient_matrix_UB_12 -0.0028982000
_diffrn_orient_matrix_UB_13 0.0028749000
_diffrn_orient_matrix_UB_21 0.0027580000
_diffrn_orient_matrix_UB_22 0.0558701000
_diffrn_orient_matrix_UB_23 -0.0218551000
_diffrn_orient_matrix_UB_31 -0.0013469000
_diffrn_orient_matrix_UB_32 0.0213568000
_diffrn_orient_matrix_UB_33 0.0575546000
_diffrn_radiation_monochromator graphite
_diffrn_radiation_probe x-ray
_diffrn_radiation_type 'Mo K\a'
_diffrn_radiation_wavelength 0.71073
_diffrn_reflns_av_R_equivalents 0.0931
_diffrn_reflns_av_unetI/netI 0.0355
_diffrn_reflns_Laue_measured_fraction_full 0.226
_diffrn_reflns_Laue_measured_fraction_max 0.178
_diffrn_reflns_limit_h_max 3
_diffrn_reflns_limit_h_min -3
_diffrn_reflns_limit_k_max 15
_diffrn_reflns_limit_k_min -16
_diffrn_reflns_limit_l_max 15
_diffrn_reflns_limit_l_min -15
_diffrn_reflns_number 9329
_diffrn_reflns_point_group_measured_fraction_full 0.226
_diffrn_reflns_point_group_measured_fraction_max 0.178
_diffrn_reflns_theta_full 25.242
_diffrn_reflns_theta_max 28.777
_diffrn_reflns_theta_min 2.451
_diffrn_source 'fine-focus sealed X-ray tube'
_diffrn_source_type 'Enhance (Mo) X-ray Source'
_exptl_absorpt_coefficient_mu 27.432
_exptl_absorpt_correction_T_max 0.431
_exptl_absorpt_correction_T_min 0.172
_exptl_absorpt_correction_type gaussian
_exptl_absorpt_process_details
;
CrysAlisPro 1.171.40.53 (Rigaku Oxford Diffraction, 2019)
Numerical absorption correction based on gaussian integration over
			a multifaceted crystal model (Absorb Angel (2004) J. Appl. Cryst. 37:486-492)
;
_exptl_crystal_colour red
_exptl_crystal_density_diffrn 5.051
_exptl_crystal_description plate
_exptl_crystal_F_000 3056
_exptl_crystal_preparation 'mounted in a diamond-anvil cell '
_exptl_crystal_size_max 0.18
_exptl_crystal_size_mid 0.14
_exptl_crystal_size_min 0.04
_refine_diff_density_max 2.107
_refine_diff_density_min -1.969
_refine_diff_density_rms 0.314
_refine_ls_extinction_method none
_refine_ls_goodness_of_fit_ref 1.079
_refine_ls_hydrogen_treatment constr
_refine_ls_matrix_type full
_refine_ls_number_parameters 54
_refine_ls_number_reflns 582
_refine_ls_number_restraints 4
_refine_ls_restrained_S_all 1.075
_refine_ls_R_factor_all 0.1293
_refine_ls_R_factor_gt 0.0950
_refine_ls_shift/su_max 0.000
_refine_ls_shift/su_mean 0.000
_refine_ls_structure_factor_coef Fsqd
_refine_ls_weighting_details 'w=1/[\s^2^(Fo^2^)+(0.0681P)^2^+707.8647P] where P=(Fo^2^+2Fc^2^)/3'
_refine_ls_weighting_scheme calc
_refine_ls_wR_factor_gt 0.2201
_refine_ls_wR_factor_ref 0.2413
_reflns_Friedel_coverage 0.000
_reflns_number_gt 370
_reflns_number_total 582
_reflns_threshold_expression 'I > 2\s(I)'
_cod_data_source_file d5cc01232e2.cif
_cod_data_source_block CsGPbI4_4_74
_cod_depositor_comments 'Adding full bibliography for 7134427--7134444.cif.'
_cod_database_code 7134432
_shelx_shelxl_version_number 2018/3
_shelx_space_group_comment
;
The symmetry employed for this shelxl refinement is uniquely defined
by the following loop, which should always be used as a source of
symmetry information in preference to the above space-group names.
They are only intended as comments.
;
_shelx_estimated_absorpt_t_max 0.407
_shelx_estimated_absorpt_t_min 0.083
_exptl_absorpt_special_details
; 
Data were collected at room temperature and pressure of 4.74(3) GPa
(4740000 kPa). 
Pressure was determined by monitoring the shift of the ruby
R1-fluorescence line.
"_diffrn_measured_fraction_theta_full" value is low, because 
the access to the reciprocal space is restricted due to the use of
the diamond anvil cell.
;
_exptl_oxdiff_absorpt_process_details
;
Gaussian integration over a grid
of 16 x 16 x 16 points =  4096 total grid points
  Based upon method of Burnham (1966)

 Data corrected for diamond-anvil cell absorption
 Note that exptl_absorpt_correction_tmin and _tmax
 the total correction factors applied to the intensities
 The individual factors are: 
         range of dac transmission factors (min-max)      0.694     0.726
         range of gasket transmission (min-max)           0.447     1.000
         range of P media transmission (min-max)          1.000     1.000

 thickness of diamond anvil 1:  8.000 mm, mu =  0.0200 mm-1
       thickness of platten 1:  0.000 mm, mu =  0.0000 mm-1

 thickness of diamond anvil 2:  8.000 mm, mu =  0.0200 mm-1
       thickness of platten 2:  0.000 mm, mu =  0.0000 mm-1

    Gasket shadowing corrections were made based upon
    Gasket thickness = 300.0 microns, radius = 174.0 microns
    Gasket absorption coeff =        30.30 mm-1
    REFLECTION WAS CONSIDERED TOTALLY OBSCURED IF 
 FRACTION CRYSTAL ILLUMINATED WAS LESS THAN 0.00

    Non-absorbing pressure medium
;
_olex2_refinement_description
;
1. Fixed Uiso
 At 1.2 times of:
  All N(H,H) groups
2. Restrained distances
 C2-N22
 1.3 with sigma of 0.02
 C2-N21
 1.3 with sigma of 0.02
 C1-N11
 1.3 with sigma of 0.02
 C1-N12
 1.3 with sigma of 0.02
3. Others
 Fixed Sof: H12A(0.5) H12B(0.5) H22A(0.5) H22B(0.5)
4.a X=CH2 refined with riding coordinates:
 N11(H11A,H11B), N12(H12A,H12B), N21(H21A,H21B), N22(H22A,H22B)
;
_olex2_submission_special_instructions 'No special instructions were received'
_oxdiff_exptl_absorpt_empirical_details
;
Empirical correction (ABSPACK) includes:
- Absorption correction using spherical harmonics
- Frame scaling
;
_oxdiff_exptl_absorpt_empirical_full_max 1.343
_oxdiff_exptl_absorpt_empirical_full_min 0.569

loop_
_space_group_symop_operation_xyz
'x, y, z'
'-x, -y, z'
'-x+1/2, y+1/2, -z+1/2'
'x+1/2, -y+1/2, -z+1/2'
'-x, -y, -z'
'x, y, -z'
'x-1/2, -y-1/2, z-1/2'
'-x-1/2, y-1/2, z-1/2'

loop_
_atom_site_label
_atom_site_type_symbol
_atom_site_fract_x
_atom_site_fract_y
_atom_site_fract_z
_atom_site_U_iso_or_equiv
_atom_site_adp_type
_atom_site_occupancy
_atom_site_site_symmetry_order
_atom_site_calc_flag
_atom_site_refinement_flags_posn
_atom_site_refinement_flags_adp
_atom_site_refinement_flags_occupancy
_atom_site_disorder_assembly
_atom_site_disorder_group
Pb1 Pb 0.2524(6) 0.8747(2) 0.2518(2) 0.0355(9) Uiso 1 1 d . . . . .
Cs1 Cs 0.4097(15) 0.6210(5) 0.500000 0.0365(16) Uiso 1 2 d S . P . .
I1 I 0.4232(10) 0.8766(3) 0.3136(4) 0.039(17) Uani 1 1 d . . . . .
I4 I 0.0779(10) 0.8724(3) 0.1959(3) 0.0363(12) Uiso 1 1 d . . . . .
Cs2 Cs 0.3917(15) 1.1242(5) 0.500000 0.0373(16) Uiso 1 2 d S . P . .
C1 C -0.047(9) 0.875(8) 0.500000 0.02(3) Uiso 1 2 d DS . P . .
N11 N -0.077(9) 0.876(4) 0.397(4) 0.037(14) Uiso 1 1 d D . . . .
H11A H -0.048167 0.877349 0.337335 0.045 Uiso 1 1 calc R U . . .
H11B H -0.126807 0.874860 0.389822 0.045 Uiso 1 1 calc R U . . .
N12 N 0.029(9) 0.877(9) 0.500000 0.07(5) Uiso 1 2 d DS . P . .
H12A H 0.053606 0.878143 0.564262 0.081 Uiso 0.5 1 calc R U P . .
H12B H 0.053625 0.876269 0.435738 0.081 Uiso 0.5 1 calc R U P . .
C2 C 0.462(9) 0.121(9) 0.000000 0.03(3) Uiso 1 2 d DS . P . .
N21 N 0.424(9) 0.122(4) 0.096(4) 0.045(16) Uiso 1 1 d D . . . .
H21A H 0.447656 0.117288 0.161125 0.054 Uiso 1 1 calc R U . . .
H21B H 0.374076 0.127906 0.095125 0.054 Uiso 1 1 calc R U . . .
N22 N 0.538(9) 0.113(8) 0.000000 0.05(4) Uiso 1 2 d DS . P . .
H22A H 0.562186 0.107970 0.064225 0.063 Uiso 0.5 1 calc R U P . .
H22B H 0.562431 0.112582 -0.064225 0.063 Uiso 0.5 1 calc R U P . .
I2 I 0.2196(16) 0.9407(5) 0.500000 0.045(2) Uiso 1 2 d S . P . .
I5 I 0.2766(17) 0.8111(6) 0.000000 0.049(2) Uiso 1 2 d S . P . .
I6 I 0.2480(11) 1.1255(4) 0.1940(4) 0.0504(16) Uiso 1 1 d . . . . .

loop_
_atom_site_aniso_label
_atom_site_aniso_U_11
_atom_site_aniso_U_22
_atom_site_aniso_U_33
_atom_site_aniso_U_23
_atom_site_aniso_U_13
_atom_site_aniso_U_12
I1 0.04(5) 0.035(2) 0.041(2) -0.0010(17) 0.007(7) 0.001(6)

loop_
_atom_type_symbol
_atom_type_description
_atom_type_scat_dispersion_real
_atom_type_scat_dispersion_imag
_atom_type_scat_source
C C 0.0033 0.0016 'International Tables Vol C Tables 4.2.6.8 and 6.1.1.4'
H H 0.0000 0.0000 'International Tables Vol C Tables 4.2.6.8 and 6.1.1.4'
N N 0.0061 0.0033 'International Tables Vol C Tables 4.2.6.8 and 6.1.1.4'
I I -0.4742 1.8119 'International Tables Vol C Tables 4.2.6.8 and 6.1.1.4'
Cs Cs -0.3680 2.1192 'International Tables Vol C Tables 4.2.6.8 and 6.1.1.4'
Pb Pb -3.3944 10.1111 'International Tables Vol C Tables 4.2.6.8 and 6.1.1.4'

loop_
_exptl_crystal_face_index_h
_exptl_crystal_face_index_k
_exptl_crystal_face_index_l
_exptl_crystal_face_perp_dist
-3 0 16 0.1111
25 -1 1 0.0097
-25 1 -1 0.0097
7 16 0 0.0576
3 -1 -16 0.1125
-7 -16 0 0.0716

loop_
_geom_angle_atom_site_label_1
_geom_angle_atom_site_label_2
_geom_angle_atom_site_label_3
_geom_angle
_geom_angle_site_symmetry_1
_geom_angle_site_symmetry_3
_geom_angle_publ_flag
I1 Pb1 I4 178.5(2) . . ?
I1 Pb1 I5 95.4(6) . . ?
I1 Pb1 I6 93.9(4) . . ?
I2 Pb1 I1 87.5(5) . . ?
I2 Pb1 I4 91.1(6) . . ?
I2 Pb1 I5 177.0(8) . . ?
I2 Pb1 I6 93.27(18) . 3_545 ?
I2 Pb1 I6 87.13(17) . . ?
I5 Pb1 I4 86.0(6) . . ?
I5 Pb1 I6 92.10(17) . . ?
I6 Pb1 I1 87.8(4) 3_545 . ?
I6 Pb1 I4 91.9(4) 3_545 . ?
I6 Pb1 I4 86.5(4) . . ?
I6 Pb1 I5 87.42(17) 3_545 . ?
I6 Pb1 I6 178.3(4) 3_545 . ?
N11 C1 N11 132(10) 6_556 . ?
N12 C1 N11 114(5) . . ?
N12 C1 N11 114(5) . 6_556 ?
C1 N11 H11A 120.0 . . ?
C1 N11 H11B 120.0 . . ?
H11A N11 H11B 120.0 . . ?
C1 N12 H12A 120.0 . . ?
C1 N12 H12B 120.0 . . ?
H12A N12 H12B 120.0 . . ?
N21 C2 N21 118(9) . 6 ?
N22 C2 N21 121(5) . . ?
N22 C2 N21 121(5) . 6 ?
C2 N21 H21A 120.0 . . ?
C2 N21 H21B 120.0 . . ?
H21A N21 H21B 120.0 . . ?
C2 N22 H22A 120.0 . . ?
C2 N22 H22B 120.0 . . ?
H22A N22 H22B 120.0 . . ?
Pb1 I2 Pb1 142.8(7) 6_556 . ?
Pb1 I5 Pb1 147.0(6) . 6 ?
Pb1 I6 Pb1 155.40(19) 3 . ?

loop_
_geom_bond_atom_site_label_1
_geom_bond_atom_site_label_2
_geom_bond_distance
_geom_bond_site_symmetry_2
_geom_bond_publ_flag
Pb1 I1 3.04(2) . ?
Pb1 I4 3.09(2) . ?
Pb1 I2 3.035(6) . ?
Pb1 I5 3.044(5) . ?
Pb1 I6 3.064(5) . ?
Pb1 I6 3.036(5) 3_545 ?
C1 N11 1.30(2) . ?
C1 N11 1.30(2) 6_556 ?
C1 N12 1.30(2) . ?
N11 H11A 0.8600 . ?
N11 H11B 0.8600 . ?
N12 H12A 0.8600 . ?
N12 H12B 0.8600 . ?
C2 N21 1.30(2) 6 ?
C2 N21 1.30(2) . ?
C2 N22 1.30(2) . ?
N21 H21A 0.8600 . ?
N21 H21B 0.8600 . ?
N22 H22A 0.8600 . ?
N22 H22B 0.8600 . ?

loop_
_exptl_oxdiff_crystal_face_indexfrac_h
_exptl_oxdiff_crystal_face_indexfrac_k
_exptl_oxdiff_crystal_face_indexfrac_l
_exptl_oxdiff_crystal_face_x
_exptl_oxdiff_crystal_face_y
_exptl_oxdiff_crystal_face_z
-3.3002 -0.1260 16.0605 -0.0867 -0.3671 0.9261
24.6382 -0.8651 0.8976 1.0000 0.0000 0.0000
-24.6382 0.8651 -0.8976 -1.0000 0.0000 0.0000
6.5838 16.0794 -0.0236 0.2192 0.9170 0.3332
2.9642 -0.7008 -16.0771 0.0755 0.3204 -0.9443
-6.5778 -16.0806 -0.0079 -0.2190 -0.9164 -0.3350
